data_4034910
loop_
_publ_author_name
'Tulichala, R. N. Prasad'
'Shankar, Mallepalli'
'Swamy, K. C. Kumara'

_publ_section_title
;
 Palladium-Catalyzed Decarboxylative ortho-Amidation of
 Indole-3-carboxylic Acids with Isothiocyanates Using Carboxyl as a
 Deciduous Directing Group.
;
_journal_issue 8
_journal_name_full 'The Journal of organic chemistry'
_journal_page_first 4375
_journal_page_last 4383
_journal_paper_doi 10.1021/acs.joc.8b00042
_journal_volume 83
_journal_year 2018
_chemical_formula_sum 'C17 H13 N3 O'
_chemical_formula_weight 275.30
_space_group_crystal_system monoclinic
_space_group_IT_number 14
_space_group_name_Hall '-P 2yn'
_space_group_name_H-M_alt 'P 1 21/n 1'
_atom_sites_solution_hydrogens mixed
_audit_creation_method SHELXL-2014/7
_cell_angle_alpha 90
_cell_angle_beta 96.534(3)
_cell_angle_gamma 90
_cell_formula_units_Z 4
_cell_length_a 16.2541(13)
_cell_length_b 5.0990(3)
_cell_length_c 16.9467(11)
_cell_measurement_reflns_used 2061
_cell_measurement_temperature 298(2)
_cell_measurement_theta_max 27.437
_cell_measurement_theta_min 0.970
_cell_volume 1395.41(17)
_computing_structure_refinement 'SHELXL-2014/7 (Sheldrick, 2014)'
_diffrn_ambient_temperature 298(2)
_diffrn_measured_fraction_theta_full 0.998
_diffrn_measured_fraction_theta_max 0.955
_diffrn_measurement_device_type '\f and \w scans'
_diffrn_radiation_type MoK\a
_diffrn_radiation_wavelength 0.71073
_diffrn_reflns_av_R_equivalents 0.0414
_diffrn_reflns_av_unetI/netI 0.0371
_diffrn_reflns_Laue_measured_fraction_full 0.998
_diffrn_reflns_Laue_measured_fraction_max 0.955
_diffrn_reflns_limit_h_max 19
_diffrn_reflns_limit_h_min -20
_diffrn_reflns_limit_k_max 6
_diffrn_reflns_limit_k_min -6
_diffrn_reflns_limit_l_max 21
_diffrn_reflns_limit_l_min -21
_diffrn_reflns_number 12516
_diffrn_reflns_point_group_measured_fraction_full 0.998
_diffrn_reflns_point_group_measured_fraction_max 0.955
_diffrn_reflns_theta_full 25.242
_diffrn_reflns_theta_max 27.437
_diffrn_reflns_theta_min 2.419
_diffrn_source 'Bruker APEX-II CCD'
_exptl_absorpt_coefficient_mu 0.085
_exptl_absorpt_correction_type none
_exptl_crystal_colour colorless
_exptl_crystal_density_diffrn 1.310
_exptl_crystal_description needle
_exptl_crystal_F_000 576
_exptl_crystal_size_max 0.36
_exptl_crystal_size_mid 0.24
_exptl_crystal_size_min 0.12
_refine_diff_density_max 0.189
_refine_diff_density_min -0.272
_refine_diff_density_rms 0.051
_refine_ls_extinction_method none
_refine_ls_goodness_of_fit_ref 1.023
_refine_ls_hydrogen_treatment mixed
_refine_ls_matrix_type full
_refine_ls_number_parameters 195
_refine_ls_number_reflns 3047
_refine_ls_number_restraints 0
_refine_ls_restrained_S_all 1.023
_refine_ls_R_factor_all 0.0853
_refine_ls_R_factor_gt 0.0521
_refine_ls_shift/su_max 0.002
_refine_ls_shift/su_mean 0.000
_refine_ls_structure_factor_coef Fsqd
_refine_ls_weighting_details 'w=1/[\s^2^(Fo^2^)+(0.0733P)^2^+0.2255P] where P=(Fo^2^+2Fc^2^)/3'
_refine_ls_weighting_scheme calc
_refine_ls_wR_factor_gt 0.1240
_refine_ls_wR_factor_ref 0.1393
_reflns_Friedel_coverage 0.000
_reflns_number_gt 2061
_reflns_number_total 3047
_reflns_threshold_expression 'I > 2\s(I)'
_cod_data_source_file jo8b00042_si_002.cif
_cod_data_source_block compound3ae
_cod_original_sg_symbol_H-M 'P 21/n'
_cod_database_code 4034910
_shelx_shelxl_version_number 2014/7
_shelx_space_group_comment
;
The symmetry employed for this shelxl refinement is uniquely defined
by the following loop, which should always be used as a source of
symmetry information in preference to the above space-group names.
They are only intended as comments.
;

loop_
_space_group_symop_operation_xyz
'x, y, z'
'-x+1/2, y+1/2, -z+1/2'
'-x, -y, -z'
'x-1/2, -y-1/2, z-1/2'

loop_
_atom_site_label
_atom_site_type_symbol
_atom_site_fract_x
_atom_site_fract_y
_atom_site_fract_z
_atom_site_U_iso_or_equiv
_atom_site_adp_type
_atom_site_occupancy
_atom_site_site_symmetry_order
_atom_site_calc_flag
_atom_site_refinement_flags_posn
_atom_site_refinement_flags_adp
N1 N 0.60684(9) 0.5002(3) 0.88191(8) 0.0409(4) Uani 1 1 d . .
O1 O 0.58174(9) 0.0734(2) 0.84786(7) 0.0565(4) Uani 1 1 d . .
N2 N 0.57269(9) 0.2442(3) 0.68112(8) 0.0447(4) Uani 1 1 d . .
C1 C 0.65651(11) 0.5574(3) 0.64074(10) 0.0412(4) Uani 1 1 d . .
C11 C 0.61659(10) 0.4807(3) 0.96517(9) 0.0377(4) Uani 1 1 d . .
C10 C 0.59638(10) 0.2995(3) 0.82888(9) 0.0395(4) Uani 1 1 d . .
C6 C 0.60161(11) 0.3543(3) 0.61545(9) 0.0419(4) Uani 1 1 d . .
C9 C 0.60823(10) 0.3769(3) 0.74752(9) 0.0393(4) Uani 1 1 d . .
C8 C 0.65994(11) 0.5676(3) 0.72452(10) 0.0443(4) Uani 1 1 d . .
H8 H 0.6916 0.6829 0.7579 0.053 Uiso 1 1 calc R U
C16 C 0.59003(14) 0.2829(4) 1.08735(11) 0.0566(5) Uani 1 1 d . .
H16 H 0.5645 0.1534 1.1146 0.068 Uiso 1 1 calc R U
C14 C 0.63935(13) 0.4685(4) 1.12912(10) 0.0546(5) Uani 1 1 d . .
C2 C 0.69244(12) 0.7028(4) 0.58361(11) 0.0517(5) Uani 1 1 d . .
H2 H 0.7288 0.8392 0.5989 0.062 Uiso 1 1 calc R U
C17 C 0.57861(13) 0.2890(3) 1.00577(10) 0.0494(5) Uani 1 1 d . .
H17 H 0.5453 0.1639 0.9779 0.059 Uiso 1 1 calc R U
C12 C 0.66606(12) 0.6662(3) 1.00702(10) 0.0485(5) Uani 1 1 d . .
H12 H 0.6917 0.7954 0.9798 0.058 Uiso 1 1 calc R U
C13 C 0.67748(14) 0.6606(4) 1.08858(11) 0.0575(5) Uani 1 1 d . .
H13 H 0.7108 0.7857 1.1165 0.069 Uiso 1 1 calc R U
C3 C 0.67356(13) 0.6425(4) 0.50511(11) 0.0568(5) Uani 1 1 d . .
H3 H 0.6971 0.7393 0.4669 0.068 Uiso 1 1 calc R U
C7 C 0.50525(12) 0.0549(4) 0.67718(11) 0.0572(5) Uani 1 1 d . .
H7A H 0.4559 0.1323 0.6505 0.086 Uiso 1 1 calc R U
H7B H 0.4957 0.0049 0.7300 0.086 Uiso 1 1 calc R U
H7C H 0.5197 -0.0974 0.6484 0.086 Uiso 1 1 calc R U
C4 C 0.61982(13) 0.4387(4) 0.48160(11) 0.0599(5) Uani 1 1 d . .
H4 H 0.6083 0.4005 0.4278 0.072 Uiso 1 1 calc R U
C15 C 0.65028(16) 0.4639(5) 1.21456(13) 0.0769(7) Uani 1 1 d . .
C5 C 0.58339(14) 0.2930(4) 0.53550(11) 0.0580(5) Uani 1 1 d . .
H5 H 0.5474 0.1567 0.5192 0.070 Uiso 1 1 calc R U
N3 N 0.65776(19) 0.4618(6) 1.28252(12) 0.1217(10) Uani 1 1 d . .
H1 H 0.6109(12) 0.662(4) 0.8631(11) 0.057(6) Uiso 1 1 d . .

loop_
_atom_site_aniso_label
_atom_site_aniso_U_11
_atom_site_aniso_U_22
_atom_site_aniso_U_33
_atom_site_aniso_U_23
_atom_site_aniso_U_13
_atom_site_aniso_U_12
N1 0.0565(9) 0.0297(7) 0.0369(8) 0.0042(6) 0.0071(6) -0.0006(6)
O1 0.0901(11) 0.0319(6) 0.0480(7) 0.0033(5) 0.0097(7) -0.0082(6)
N2 0.0529(9) 0.0410(7) 0.0398(8) -0.0009(6) 0.0030(6) -0.0119(6)
C1 0.0431(10) 0.0399(9) 0.0413(9) 0.0017(7) 0.0072(7) 0.0006(7)
C11 0.0430(10) 0.0328(8) 0.0382(9) 0.0037(6) 0.0087(7) 0.0065(7)
C10 0.0453(10) 0.0328(8) 0.0407(9) 0.0020(7) 0.0058(7) 0.0003(7)
C6 0.0460(10) 0.0416(9) 0.0383(9) 0.0019(7) 0.0053(7) 0.0010(7)
C9 0.0449(10) 0.0333(8) 0.0394(9) 0.0000(7) 0.0033(7) -0.0009(7)
C8 0.0491(11) 0.0413(9) 0.0422(9) -0.0015(7) 0.0038(8) -0.0078(8)
C16 0.0722(14) 0.0528(11) 0.0483(11) 0.0119(9) 0.0229(9) 0.0054(10)
C14 0.0682(13) 0.0600(11) 0.0369(9) 0.0052(8) 0.0111(9) 0.0199(10)
C2 0.0505(11) 0.0545(10) 0.0515(11) 0.0053(8) 0.0126(8) -0.0050(9)
C17 0.0599(12) 0.0446(9) 0.0455(10) 0.0044(8) 0.0142(8) -0.0063(9)
C12 0.0596(12) 0.0439(9) 0.0430(10) 0.0011(7) 0.0097(8) -0.0049(8)
C13 0.0687(14) 0.0584(11) 0.0445(11) -0.0052(9) 0.0021(9) -0.0009(10)
C3 0.0567(12) 0.0677(12) 0.0485(11) 0.0132(9) 0.0162(9) 0.0074(10)
C7 0.0615(13) 0.0537(11) 0.0548(11) 0.0007(9) -0.0001(9) -0.0198(9)
C4 0.0696(14) 0.0727(13) 0.0374(10) 0.0006(9) 0.0067(9) 0.0056(11)
C15 0.0969(19) 0.0912(17) 0.0443(12) 0.0089(11) 0.0153(11) 0.0243(14)
C5 0.0702(13) 0.0615(12) 0.0412(10) -0.0048(9) 0.0014(9) -0.0102(10)
N3 0.160(2) 0.162(3) 0.0442(12) 0.0137(13) 0.0194(13) 0.037(2)

loop_
_atom_type_symbol
_atom_type_description
_atom_type_scat_dispersion_real
_atom_type_scat_dispersion_imag
_atom_type_scat_source
C C 0.0033 0.0016 'International Tables Vol C Tables 4.2.6.8 and 6.1.1.4'
H H 0.0000 0.0000 'International Tables Vol C Tables 4.2.6.8 and 6.1.1.4'
N N 0.0061 0.0033 'International Tables Vol C Tables 4.2.6.8 and 6.1.1.4'
O O 0.0106 0.0060 'International Tables Vol C Tables 4.2.6.8 and 6.1.1.4'

loop_
_geom_angle_atom_site_label_1
_geom_angle_atom_site_label_2
_geom_angle_atom_site_label_3
_geom_angle
C10 N1 C11 126.99(13)
C6 N2 C9 108.02(14)
C6 N2 C7 123.90(14)
C9 N2 C7 127.20(15)
C2 C1 C6 118.77(16)
C2 C1 C8 134.65(16)
C6 C1 C8 106.55(14)
C17 C11 C12 119.68(15)
C17 C11 N1 123.01(15)
C12 C11 N1 117.30(14)
O1 C10 N1 123.16(15)
O1 C10 C9 123.28(14)
N1 C10 C9 113.50(14)
N2 C6 C5 129.99(17)
N2 C6 C1 108.54(14)
C5 C6 C1 121.46(16)
C8 C9 N2 109.19(14)
C8 C9 C10 127.46(15)
N2 C9 C10 123.08(14)
C9 C8 C1 107.69(14)
C17 C16 C14 120.27(17)
C16 C14 C13 119.81(17)
C16 C14 C15 120.16(19)
C13 C14 C15 120.0(2)
C3 C2 C1 119.29(18)
C16 C17 C11 120.03(17)
C13 C12 C11 120.38(17)
C12 C13 C14 119.83(18)
C2 C3 C4 120.87(18)
C5 C4 C3 121.54(18)
N3 C15 C14 178.9(3)
C4 C5 C6 118.04(18)

loop_
_geom_bond_atom_site_label_1
_geom_bond_atom_site_label_2
_geom_bond_distance
N1 C10 1.360(2)
N1 C11 1.405(2)
O1 C10 1.2276(19)
N2 C6 1.376(2)
N2 C9 1.382(2)
N2 C7 1.457(2)
C1 C2 1.399(2)
C1 C6 1.402(2)
C1 C8 1.415(2)
C11 C17 1.381(2)
C11 C12 1.384(2)
C10 C9 1.468(2)
C6 C5 1.389(2)
C9 C8 1.370(2)
C16 C17 1.374(2)
C16 C14 1.382(3)
C14 C13 1.383(3)
C14 C15 1.439(3)
C2 C3 1.366(3)
C12 C13 1.374(2)
C3 C4 1.386(3)
C4 C5 1.364(3)
C15 N3 1.144(3)
